data_4302604
loop_
_publ_author_name
'Chung-Chou Lee'
'Shu-Chun Hsu'
'Long-Li Lai'
'Kuang-Lieh Lu'

_publ_section_title
;
Chair-Boat Form Transformation of Piperazine-Containing Ligand toward the
Preparation of Dirhenium Metallacycles
;
_journal_name_full 'Inorganic Chemistry'
_journal_page_first 6329
_journal_page_last 6331
_journal_paper_doi 10.1021/ic900040a
_journal_volume 48
_journal_year 2009
_chemical_formula_sum 'C37 H28 N4 O10 Re2'
_chemical_formula_weight 1061.03
_chemical_name_systematic
;
 ?
;
_space_group_IT_number 14
_symmetry_cell_setting monoclinic
_symmetry_space_group_name_Hall '-P 2yn'
_symmetry_space_group_name_H-M 'P 1 21/n 1'
_atom_sites_solution_hydrogens geom
_atom_sites_solution_primary direct
_atom_sites_solution_secondary difmap
_audit_creation_method SHELXL-97
_cell_angle_alpha 90.00
_cell_angle_beta 97.3410(10)
_cell_angle_gamma 90.00
_cell_formula_units_Z 4
_cell_length_a 12.6190(2)
_cell_length_b 11.7120(2)
_cell_length_c 24.5400(4)
_cell_measurement_reflns_used 22576
_cell_measurement_temperature 200(2)
_cell_measurement_theta_max 25.35
_cell_measurement_theta_min 2.037
_cell_volume 3597.13(10)
_computing_cell_refinement 'HKL Scalepack (Otwinowski & Minor 1997)'
_computing_data_collection 'Collect (Nonius BV, 1997-2000)'
_computing_data_reduction 'HKL Denzo and Scalepack (Otwinowski & Minor 1997)'
_computing_molecular_graphics 'Ortep-3 for Windows (Farrugia, 1997)'
_computing_publication_material 'WinGX publication routines (Farrugia, 1999)'
_computing_structure_refinement 'SHELXL-97 (Sheldrick, 1997)'
_computing_structure_solution 'SHELXS-86 (Sheldrick, 1986)'
_diffrn_ambient_temperature 200(2)
_diffrn_measured_fraction_theta_full 0.992
_diffrn_measured_fraction_theta_max 0.992
_diffrn_measurement_device_type KappaCCD
_diffrn_measurement_method 'CCD rotation images, thick slices'
_diffrn_radiation_monochromator graphite
_diffrn_radiation_source 'fine-focus sealed tube'
_diffrn_radiation_type MoK\a
_diffrn_radiation_wavelength 0.71073
_diffrn_reflns_av_R_equivalents 0.1273
_diffrn_reflns_av_sigmaI/netI 0.0796
_diffrn_reflns_limit_h_max 14
_diffrn_reflns_limit_h_min -15
_diffrn_reflns_limit_k_max 14
_diffrn_reflns_limit_k_min -14
_diffrn_reflns_limit_l_max 29
_diffrn_reflns_limit_l_min -29
_diffrn_reflns_number 24214
_diffrn_reflns_theta_full 25.36
_diffrn_reflns_theta_max 25.36
_diffrn_reflns_theta_min 2.38
_exptl_absorpt_coefficient_mu 6.788
_exptl_absorpt_correction_T_max 0.2851
_exptl_absorpt_correction_T_min 0.1581
_exptl_absorpt_correction_type multi-scan
_exptl_crystal_colour black
_exptl_crystal_density_diffrn 1.959
_exptl_crystal_density_method 'not measured'
_exptl_crystal_description prism
_exptl_crystal_F_000 2032
_exptl_crystal_size_max 0.56
_exptl_crystal_size_mid 0.35
_exptl_crystal_size_min 0.30
_refine_diff_density_max 1.433
_refine_diff_density_min -2.434
_refine_diff_density_rms 0.264
_refine_ls_extinction_method none
_refine_ls_goodness_of_fit_ref 1.057
_refine_ls_hydrogen_treatment constr
_refine_ls_matrix_type full
_refine_ls_number_parameters 444
_refine_ls_number_reflns 6535
_refine_ls_number_restraints 7
_refine_ls_restrained_S_all 1.059
_refine_ls_R_factor_all 0.0627
_refine_ls_R_factor_gt 0.0494
_refine_ls_shift/su_max 0.001
_refine_ls_shift/su_mean 0.000
_refine_ls_structure_factor_coef Fsqd
_refine_ls_weighting_details 'calc w=1/[\s^2^(Fo^2^)+(0.0759P)^2^+3.4804P] where P=(Fo^2^+2Fc^2^)/3'
_refine_ls_weighting_scheme calc
_refine_ls_wR_factor_gt 0.1284
_refine_ls_wR_factor_ref 0.1359
_reflns_number_gt 5423
_reflns_number_total 6535
_reflns_threshold_expression >2sigma(I)
_cod_data_source_file ic900040a_si_001_1.cif
_cod_data_source_block cpd1
_cod_original_sg_symbol_H-M 'P 21/n'
_cod_database_code 4302604

loop_
_symmetry_equiv_pos_as_xyz
'x, y, z'
'-x+1/2, y+1/2, -z+1/2'
'-x, -y, -z'
'x-1/2, -y-1/2, z-1/2'

loop_
_atom_site_label
_atom_site_type_symbol
_atom_site_fract_x
_atom_site_fract_y
_atom_site_fract_z
_atom_site_U_iso_or_equiv
_atom_site_adp_type
_atom_site_occupancy
_atom_site_symmetry_multiplicity
_atom_site_calc_flag
_atom_site_refinement_flags
_atom_site_disorder_assembly
_atom_site_disorder_group
Re1 Re 1.30195(2) 0.38642(3) 0.154344(13) 0.02612(13) Uani 1 1 d . . .
Re2 Re 0.76695(3) 0.35003(3) 0.330587(14) 0.03043(13) Uani 1 1 d . . .
O1 O 1.4280(5) 0.5737(6) 0.1059(3) 0.0473(17) Uani 1 1 d . . .
O2 O 1.4156(6) 0.2284(7) 0.0809(3) 0.062(2) Uani 1 1 d . . .
O3 O 1.4861(5) 0.3615(5) 0.2477(3) 0.0395(15) Uani 1 1 d . . .
O4 O 0.8423(7) 0.3026(10) 0.4523(3) 0.091(3) Uani 1 1 d . . .
O5 O 0.5880(5) 0.1790(6) 0.3402(3) 0.0538(19) Uani 1 1 d . . .
O6 O 0.6194(6) 0.5353(7) 0.3673(3) 0.069(2) Uani 1 1 d . . .
O7 O 1.2129(4) 0.2589(5) 0.1877(2) 0.0275(13) Uani 1 1 d . . .
O8 O 1.2233(4) 0.4948(5) 0.2037(2) 0.0288(13) Uani 1 1 d . . .
O9 O 0.8831(4) 0.4711(5) 0.3170(2) 0.0326(13) Uani 1 1 d . . .
O10 O 0.8764(4) 0.2342(5) 0.3025(2) 0.0335(14) Uani 1 1 d . . .
N1 N 1.1496(5) 0.4013(6) 0.0999(3) 0.0305(16) Uani 1 1 d . . .
N2 N 0.8288(5) 0.4226(7) 0.0288(3) 0.0399(19) Uani 1 1 d . . .
N3 N 0.6531(6) 0.3842(7) 0.0698(3) 0.043(2) Uani 1 1 d . . .
N4 N 0.7241(5) 0.3671(5) 0.2414(3) 0.0265(15) Uani 1 1 d . . .
C1 C 1.3785(6) 0.5045(8) 0.1236(3) 0.032(2) Uani 1 1 d . . .
C2 C 1.3709(6) 0.2868(8) 0.1086(4) 0.038(2) Uani 1 1 d . . .
C3 C 1.4193(7) 0.3702(7) 0.2110(4) 0.0279(18) Uani 1 1 d . . .
C4 C 0.8167(9) 0.3206(10) 0.4061(4) 0.056(3) Uani 1 1 d . . .
C5 C 0.6555(8) 0.2435(9) 0.3356(4) 0.041(2) Uani 1 1 d . . .
C6 C 0.6734(9) 0.4626(10) 0.3518(4) 0.047(3) Uani 1 1 d . . .
C7 C 1.1355(6) 0.2668(7) 0.2165(3) 0.0269(18) Uani 1 1 d . . .
C8 C 1.0942(6) 0.3663(6) 0.2371(3) 0.0234(17) Uani 1 1 d . . .
C9 C 1.1445(6) 0.4745(7) 0.2313(3) 0.0269(18) Uani 1 1 d . . .
C10 C 1.1086(7) 0.5732(7) 0.2592(4) 0.035(2) Uani 1 1 d . . .
H10 H 1.1451 0.6448 0.2574 0.042 Uiso 1 1 d R . .
C11 C 1.0247(7) 0.5658(7) 0.2878(4) 0.033(2) Uani 1 1 d . . .
H11 H 1.0025 0.6322 0.3063 0.040 Uiso 1 1 d R . .
C12 C 0.9665(7) 0.4631(7) 0.2909(3) 0.0302(19) Uani 1 1 d . . .
C13 C 1.0039(7) 0.3625(7) 0.2681(3) 0.0270(18) Uani 1 1 d . . .
C14 C 0.9561(6) 0.2529(7) 0.2767(3) 0.0300(19) Uani 1 1 d . . .
C15 C 1.0048(7) 0.1532(7) 0.2564(4) 0.034(2) Uani 1 1 d . . .
H15 H 0.9779 0.0791 0.2644 0.041 Uiso 1 1 d R . .
C16 C 1.0860(7) 0.1595(7) 0.2274(4) 0.032(2) Uani 1 1 d . . .
H16 H 1.1123 0.0898 0.2135 0.039 Uiso 1 1 d R . .
C17 C 1.0969(6) 0.3089(9) 0.0786(3) 0.037(2) Uani 1 1 d . . .
H17 H 1.1318 0.2359 0.0808 0.045 Uiso 1 1 d R . .
C18 C 0.9897(7) 0.3112(9) 0.0542(4) 0.043(2) Uani 1 1 d . . .
H18 H 0.9573 0.2414 0.0399 0.052 Uiso 1 1 d R . .
C19 C 0.9355(6) 0.4154(8) 0.0505(3) 0.0304(19) Uani 1 1 d . . .
C20 C 0.9935(6) 0.5112(8) 0.0701(3) 0.0300(19) Uani 1 1 d . . .
H20 H 0.9599 0.5849 0.0670 0.036 Uiso 1 1 d R . .
C21 C 1.0967(6) 0.5022(7) 0.0937(3) 0.0300(19) Uani 1 1 d . . .
H21 H 1.1326 0.5712 0.1065 0.036 Uiso 1 1 d R . .
C22 C 0.7678(7) 0.3321(9) 0.0014(3) 0.040(2) Uani 1 1 d . . .
H22A H 0.7318 0.3590 -0.0330 0.048 Uiso 1 1 d R . .
H22B H 0.8142 0.2699 -0.0050 0.048 Uiso 1 1 d R . .
C23 C 0.6850(9) 0.2907(10) 0.0357(4) 0.058(3) Uani 1 1 d . . .
H23A H 0.7154 0.2310 0.0595 0.070 Uiso 1 1 d R . .
H23B H 0.6241 0.2618 0.0123 0.070 Uiso 1 1 d R . .
C24 C 0.6531(7) 0.4912(9) 0.0413(3) 0.041(2) Uani 1 1 d . . .
H24A H 0.6149 0.4832 0.0051 0.049 Uiso 1 1 d R . .
H24B H 0.6191 0.5483 0.0611 0.049 Uiso 1 1 d R . .
C25 C 0.7675(7) 0.5282(9) 0.0358(4) 0.040(2) Uani 1 1 d . . .
H25A H 0.7991 0.5665 0.0685 0.048 Uiso 1 1 d R . .
H25B H 0.7702 0.5772 0.0047 0.048 Uiso 1 1 d R . .
C26 C 0.6727(7) 0.3799(7) 0.1251(4) 0.031(2) Uani 1 1 d . . .
C27 C 0.6801(7) 0.2772(8) 0.1535(4) 0.041(2) Uani 1 1 d . . .
H27 H 0.6672 0.2076 0.1331 0.049 Uiso 1 1 d R . .
C28 C 0.7043(7) 0.2708(8) 0.2099(4) 0.037(2) Uani 1 1 d . . .
H28 H 0.7091 0.1971 0.2271 0.044 Uiso 1 1 d R . .
C29 C 0.7094(6) 0.4667(7) 0.2143(3) 0.0278(18) Uani 1 1 d . . .
H29 H 0.7170 0.5372 0.2344 0.033 Uiso 1 1 d R . .
C30 C 0.6841(6) 0.4762(7) 0.1589(3) 0.0281(18) Uani 1 1 d . . .
H30 H 0.6738 0.5505 0.1425 0.034 Uiso 1 1 d R . .
C31 C 0.6958(12) 0.0800(13) 0.9217(6) 0.091(4) Uiso 1 1 d D . .
C32 C 0.7809(15) 0.0203(19) 0.9472(8) 0.141(7) Uiso 1 1 d D . .
H32 H 0.7754 -0.0314 0.9755 0.170 Uiso 1 1 calc R . .
C33 C 0.879(2) 0.044(2) 0.9266(11) 0.200(12) Uiso 1 1 d D . .
H33 H 0.9415 0.0071 0.9410 0.240 Uiso 1 1 calc R . .
C34 C 0.881(2) 0.122(2) 0.8856(10) 0.170(10) Uiso 1 1 d D . .
H34 H 0.9451 0.1330 0.8716 0.204 Uiso 1 1 calc R . .
C35 C 0.7968(15) 0.1847(19) 0.8638(9) 0.140(7) Uiso 1 1 d D . .
H35 H 0.8025 0.2399 0.8370 0.167 Uiso 1 1 calc R . .
C36 C 0.7031(15) 0.1621(15) 0.8832(7) 0.120(6) Uiso 1 1 d D . .
H36 H 0.6426 0.2037 0.8699 0.144 Uiso 1 1 calc R . .
C37 C 0.5896(15) 0.054(2) 0.9393(10) 0.179(10) Uiso 1 1 d D . .
H37A H 0.5474 0.1226 0.9376 0.269 Uiso 1 1 calc R . .
H37B H 0.5993 0.0256 0.9763 0.269 Uiso 1 1 calc R . .
H37C H 0.5537 -0.0023 0.9153 0.269 Uiso 1 1 calc R . .

loop_
_atom_site_aniso_label
_atom_site_aniso_U_11
_atom_site_aniso_U_22
_atom_site_aniso_U_33
_atom_site_aniso_U_23
_atom_site_aniso_U_13
_atom_site_aniso_U_12
Re1 0.0201(2) 0.0274(2) 0.0305(2) 0.00087(13) 0.00177(14) 0.00035(13)
Re2 0.0276(2) 0.0335(2) 0.0311(2) 0.00492(14) 0.00712(15) -0.00115(15)
O1 0.035(4) 0.054(4) 0.053(4) 0.019(4) 0.006(3) -0.004(3)
O2 0.053(4) 0.071(5) 0.065(5) -0.032(4) 0.017(4) 0.008(4)
O3 0.030(3) 0.039(4) 0.045(4) 0.005(3) -0.012(3) -0.003(3)
O4 0.097(7) 0.140(9) 0.033(4) 0.023(5) -0.009(4) -0.015(7)
O5 0.044(4) 0.053(4) 0.067(5) 0.018(4) 0.018(4) -0.017(4)
O6 0.076(6) 0.065(5) 0.073(5) -0.003(5) 0.034(4) 0.027(5)
O7 0.016(3) 0.023(3) 0.044(3) -0.004(3) 0.003(3) 0.005(2)
O8 0.026(3) 0.025(3) 0.035(3) 0.004(2) 0.006(3) 0.002(2)
O9 0.033(3) 0.029(3) 0.037(3) -0.001(3) 0.009(3) 0.001(3)
O10 0.018(3) 0.033(3) 0.050(4) 0.012(3) 0.006(3) -0.001(3)
N1 0.021(4) 0.041(4) 0.031(4) -0.004(3) 0.008(3) -0.001(3)
N2 0.020(4) 0.061(5) 0.039(4) -0.008(4) 0.002(3) 0.003(4)
N3 0.041(5) 0.049(5) 0.039(4) 0.005(4) 0.009(4) -0.009(4)
N4 0.024(4) 0.023(4) 0.032(4) 0.002(3) 0.002(3) -0.001(3)
C1 0.021(4) 0.036(5) 0.038(5) 0.002(4) 0.000(4) 0.006(4)
C2 0.019(4) 0.038(5) 0.055(6) 0.009(5) -0.003(4) -0.003(4)
C3 0.025(4) 0.025(4) 0.035(5) 0.000(3) 0.007(4) -0.007(3)
C4 0.062(7) 0.061(7) 0.046(6) 0.005(5) 0.011(5) -0.008(6)
C5 0.038(5) 0.050(6) 0.036(5) 0.017(4) 0.014(4) 0.007(5)
C6 0.058(6) 0.053(7) 0.033(5) 0.003(5) 0.010(5) -0.012(6)
C7 0.023(4) 0.025(4) 0.030(4) 0.000(3) -0.005(4) -0.001(3)
C8 0.022(4) 0.018(4) 0.028(4) 0.006(3) -0.003(3) 0.002(3)
C9 0.023(4) 0.030(4) 0.027(4) -0.004(3) -0.001(3) -0.001(4)
C10 0.030(5) 0.020(4) 0.056(6) -0.009(4) 0.009(4) -0.003(4)
C11 0.029(5) 0.025(4) 0.048(5) -0.004(4) 0.015(4) -0.002(4)
C12 0.030(4) 0.025(4) 0.034(4) -0.004(4) 0.000(4) 0.003(4)
C13 0.024(4) 0.029(4) 0.027(4) 0.009(3) -0.002(4) 0.000(3)
C14 0.028(5) 0.026(4) 0.035(4) 0.005(4) 0.000(4) -0.004(4)
C15 0.023(4) 0.022(4) 0.054(6) 0.007(4) -0.004(4) 0.000(4)
C16 0.025(4) 0.016(4) 0.054(6) 0.001(4) 0.001(4) 0.002(3)
C17 0.026(5) 0.046(6) 0.037(5) -0.005(4) -0.007(4) 0.004(4)
C18 0.040(5) 0.043(6) 0.043(5) -0.009(5) -0.006(4) -0.007(5)
C19 0.024(4) 0.044(5) 0.022(4) 0.002(4) 0.002(3) 0.005(4)
C20 0.024(4) 0.036(5) 0.028(4) 0.008(4) 0.000(4) 0.005(4)
C21 0.027(4) 0.033(5) 0.030(4) 0.008(4) 0.002(4) -0.005(4)
C22 0.035(5) 0.061(7) 0.021(4) -0.007(4) -0.009(4) 0.011(5)
C23 0.078(8) 0.056(7) 0.041(6) -0.024(5) 0.009(5) -0.028(6)
C24 0.034(5) 0.059(6) 0.029(4) 0.005(4) 0.000(4) 0.006(5)
C25 0.026(5) 0.054(6) 0.039(5) 0.007(5) 0.003(4) 0.007(4)
C26 0.029(5) 0.032(5) 0.034(5) -0.003(4) 0.006(4) -0.006(4)
C27 0.052(6) 0.031(5) 0.042(5) -0.002(4) 0.012(5) -0.003(4)
C28 0.032(5) 0.025(5) 0.054(6) -0.005(4) 0.005(4) -0.001(4)
C29 0.025(4) 0.025(4) 0.036(4) -0.006(4) 0.015(4) 0.011(3)
C30 0.021(4) 0.028(4) 0.035(4) 0.001(4) 0.003(4) 0.000(3)

loop_
_atom_type_symbol
_atom_type_description
_atom_type_scat_dispersion_real
_atom_type_scat_dispersion_imag
_atom_type_scat_source
C C 0.0033 0.0016 'International Tables Vol C Tables 4.2.6.8 and 6.1.1.4'
H H 0.0000 0.0000 'International Tables Vol C Tables 4.2.6.8 and 6.1.1.4'
Re Re -1.0185 7.2310 'International Tables Vol C Tables 4.2.6.8 and 6.1.1.4'
O O 0.0106 0.0060 'International Tables Vol C Tables 4.2.6.8 and 6.1.1.4'
N N 0.0061 0.0033 'International Tables Vol C Tables 4.2.6.8 and 6.1.1.4'

loop_
_geom_angle_atom_site_label_1
_geom_angle_atom_site_label_2
_geom_angle_atom_site_label_3
_geom_angle
_geom_angle_site_symmetry_1
_geom_angle_site_symmetry_3
_geom_angle_publ_flag
C1 Re1 C2 85.3(4) . . ?
C1 Re1 C3 88.6(3) . . ?
C2 Re1 C3 89.9(4) . . ?
C1 Re1 O8 95.2(3) . . ?
C2 Re1 O8 178.8(3) . . ?
C3 Re1 O8 91.1(3) . . ?
C1 Re1 O7 178.2(3) . . ?
C2 Re1 O7 95.8(3) . . ?
C3 Re1 O7 92.8(3) . . ?
O8 Re1 O7 83.6(2) . . ?
C1 Re1 N1 98.6(3) . . ?
C2 Re1 N1 96.9(3) . . ?
C3 Re1 N1 170.5(3) . . ?
O8 Re1 N1 82.0(2) . . ?
O7 Re1 N1 79.8(2) . . ?
C6 Re2 C5 87.0(4) . . ?
C6 Re2 C4 89.9(5) . . ?
C5 Re2 C4 88.5(4) . . ?
C6 Re2 O9 92.6(4) . . ?
C5 Re2 O9 174.2(3) . . ?
C4 Re2 O9 97.3(4) . . ?
C6 Re2 O10 175.2(3) . . ?
C5 Re2 O10 96.9(3) . . ?
C4 Re2 O10 93.1(4) . . ?
O9 Re2 O10 83.3(2) . . ?
C6 Re2 N4 97.3(3) . . ?
C5 Re2 N4 91.9(3) . . ?
C4 Re2 N4 172.8(4) . . ?
O9 Re2 N4 82.4(2) . . ?
O10 Re2 N4 79.7(2) . . ?
C7 O7 Re1 130.4(5) . . ?
C9 O8 Re1 130.2(5) . . ?
C12 O9 Re2 130.9(5) . . ?
C14 O10 Re2 130.0(5) . . ?
C17 N1 C21 116.5(7) . . ?
C17 N1 Re1 121.6(6) . . ?
C21 N1 Re1 121.1(5) . . ?
C19 N2 C22 125.2(8) . . ?
C19 N2 C25 120.2(7) . . ?
C22 N2 C25 114.6(7) . . ?
C26 N3 C24 120.8(8) . . ?
C26 N3 C23 121.2(9) . . ?
C24 N3 C23 110.9(8) . . ?
C29 N4 C28 115.5(7) . . ?
C29 N4 Re2 125.0(5) . . ?
C28 N4 Re2 119.5(6) . . ?
O1 C1 Re1 177.5(7) . . ?
O2 C2 Re1 177.8(8) . . ?
O3 C3 Re1 175.8(8) . . ?
O4 C4 Re2 177.1(10) . . ?
O5 C5 Re2 178.1(8) . . ?
O6 C6 Re2 176.2(9) . . ?
O7 C7 C8 127.4(8) . . ?
O7 C7 C16 114.7(7) . . ?
C8 C7 C16 117.9(8) . . ?
C7 C8 C9 120.7(8) . . ?
C7 C8 C13 121.3(7) . . ?
C9 C8 C13 117.9(7) . . ?
O8 C9 C8 126.4(8) . . ?
O8 C9 C10 114.2(7) . . ?
C8 C9 C10 119.4(7) . . ?
C11 C10 C9 120.7(8) . . ?
C11 C10 H10 119.7 . . ?
C9 C10 H10 119.6 . . ?
C10 C11 C12 122.1(8) . . ?
C10 C11 H11 119.3 . . ?
C12 C11 H11 118.6 . . ?
O9 C12 C13 125.9(8) . . ?
O9 C12 C11 115.0(7) . . ?
C13 C12 C11 119.1(8) . . ?
C12 C13 C14 121.0(8) . . ?
C12 C13 C8 120.5(8) . . ?
C14 C13 C8 118.4(8) . . ?
O10 C14 C15 115.6(7) . . ?
O10 C14 C13 126.7(8) . . ?
C15 C14 C13 117.7(8) . . ?
C16 C15 C14 122.4(8) . . ?
C16 C15 H15 118.5 . . ?
C14 C15 H15 119.0 . . ?
C15 C16 C7 122.2(8) . . ?
C15 C16 H16 118.1 . . ?
C7 C16 H16 119.8 . . ?
N1 C17 C18 123.5(9) . . ?
N1 C17 H17 119.7 . . ?
C18 C17 H17 116.7 . . ?
C19 C18 C17 118.8(9) . . ?
C19 C18 H18 122.5 . . ?
C17 C18 H18 118.7 . . ?
N2 C19 C20 121.7(8) . . ?
N2 C19 C18 121.5(8) . . ?
C20 C19 C18 116.8(7) . . ?
C21 C20 C19 121.1(8) . . ?
C21 C20 H20 119.5 . . ?
C19 C20 H20 119.4 . . ?
N1 C21 C20 123.1(8) . . ?
N1 C21 H21 119.4 . . ?
C20 C21 H21 117.4 . . ?
N2 C22 C23 110.4(7) . . ?
N2 C22 H22A 109.6 . . ?
C23 C22 H22A 108.4 . . ?
N2 C22 H22B 109.7 . . ?
C23 C22 H22B 109.3 . . ?
H22A C22 H22B 109.5 . . ?
N3 C23 C22 109.9(8) . . ?
N3 C23 H23A 108.3 . . ?
C22 C23 H23A 109.0 . . ?
N3 C23 H23B 110.3 . . ?
C22 C23 H23B 109.9 . . ?
H23A C23 H23B 109.5 . . ?
N3 C24 C25 110.4(8) . . ?
N3 C24 H24A 109.5 . . ?
C25 C24 H24A 108.3 . . ?
N3 C24 H24B 109.5 . . ?
C25 C24 H24B 109.5 . . ?
H24A C24 H24B 109.5 . . ?
N2 C25 C24 106.7(8) . . ?
N2 C25 H25A 108.6 . . ?
C24 C25 H25A 110.8 . . ?
N2 C25 H25B 109.5 . . ?
C24 C25 H25B 111.7 . . ?
H25A C25 H25B 109.5 . . ?
N3 C26 C27 122.1(8) . . ?
N3 C26 C30 124.0(8) . . ?
C27 C26 C30 113.9(8) . . ?
C28 C27 C26 122.9(9) . . ?
C28 C27 H27 118.6 . . ?
C26 C27 H27 118.5 . . ?
N4 C28 C27 121.5(8) . . ?
N4 C28 H28 119.6 . . ?
C27 C28 H28 118.9 . . ?
N4 C29 C30 124.4(8) . . ?
N4 C29 H29 119.5 . . ?
C30 C29 H29 116.0 . . ?
C29 C30 C26 121.4(8) . . ?
C29 C30 H30 119.7 . . ?
C26 C30 H30 118.9 . . ?
C36 C31 C32 124.1(17) . . ?
C36 C31 C37 119.2(17) . . ?
C32 C31 C37 116.7(17) . . ?
C31 C32 C33 114(2) . . ?
C31 C32 H32 123.0 . . ?
C33 C32 H32 123.0 . . ?
C34 C33 C32 119(3) . . ?
C34 C33 H33 120.3 . . ?
C32 C33 H33 120.3 . . ?
C35 C34 C33 125(3) . . ?
C35 C34 H34 117.4 . . ?
C33 C34 H34 117.4 . . ?
C34 C35 C36 116(2) . . ?
C34 C35 H35 122.2 . . ?
C36 C35 H35 122.2 . . ?
C35 C36 C31 121.5(19) . . ?
C35 C36 H36 119.2 . . ?
C31 C36 H36 119.2 . . ?
C31 C37 H37A 109.5 . . ?
C31 C37 H37B 109.5 . . ?
H37A C37 H37B 109.5 . . ?
C31 C37 H37C 109.5 . . ?
H37A C37 H37C 109.5 . . ?
H37B C37 H37C 109.5 . . ?

loop_
_geom_bond_atom_site_label_1
_geom_bond_atom_site_label_2
_geom_bond_distance
_geom_bond_site_symmetry_2
_geom_bond_publ_flag
Re1 C1 1.898(9) . ?
Re1 C2 1.905(10) . ?
Re1 C3 1.908(9) . ?
Re1 O8 2.090(5) . ?
Re1 O7 2.098(6) . ?
Re1 N1 2.204(7) . ?
Re2 C6 1.886(12) . ?
Re2 C5 1.896(10) . ?
Re2 C4 1.910(11) . ?
Re2 O9 2.096(6) . ?
Re2 O10 2.113(6) . ?
Re2 N4 2.195(7) . ?
O1 C1 1.143(10) . ?
O2 C2 1.159(11) . ?
O3 C3 1.155(10) . ?
O4 C4 1.157(12) . ?
O5 C5 1.155(11) . ?
O6 C6 1.183(13) . ?
O7 C7 1.279(9) . ?
O8 C9 1.295(9) . ?
O9 C12 1.303(9) . ?
O10 C14 1.273(10) . ?
N1 C17 1.341(11) . ?
N1 C21 1.356(11) . ?
N2 C19 1.385(10) . ?
N2 C22 1.427(12) . ?
N2 C25 1.482(12) . ?
N3 C26 1.349(12) . ?
N3 C24 1.434(12) . ?
N3 C23 1.466(13) . ?
N4 C29 1.345(10) . ?
N4 C28 1.372(10) . ?
C7 C8 1.397(11) . ?
C7 C16 1.445(11) . ?
C8 C9 1.433(11) . ?
C8 C13 1.448(12) . ?
C9 C10 1.446(11) . ?
C10 C11 1.346(12) . ?
C10 H10 0.9599 . ?
C11 C12 1.416(11) . ?
C11 H11 0.9599 . ?
C12 C13 1.412(12) . ?
C13 C14 1.445(11) . ?
C14 C15 1.438(12) . ?
C15 C16 1.322(13) . ?
C15 H15 0.9600 . ?
C16 H16 0.9600 . ?
C17 C18 1.408(12) . ?
C17 H17 0.9600 . ?
C18 C19 1.396(13) . ?
C18 H18 0.9599 . ?
C19 C20 1.392(12) . ?
C20 C21 1.360(11) . ?
C20 H20 0.9600 . ?
C21 H21 0.9600 . ?
C22 C23 1.502(14) . ?
C22 H22A 0.9601 . ?
C22 H22B 0.9600 . ?
C23 H23A 0.9601 . ?
C23 H23B 0.9600 . ?
C24 C25 1.530(12) . ?
C24 H24A 0.9599 . ?
C24 H24B 0.9600 . ?
C25 H25A 0.9599 . ?
C25 H25B 0.9600 . ?
C26 C27 1.387(12) . ?
C26 C30 1.397(11) . ?
C27 C28 1.379(12) . ?
C27 H27 0.9600 . ?
C28 H28 0.9600 . ?
C29 C30 1.360(11) . ?
C29 H29 0.9600 . ?
C30 H30 0.9600 . ?
C31 C36 1.360(15) . ?
C31 C32 1.365(15) . ?
C31 C37 1.489(16) . ?
C32 C33 1.426(17) . ?
C32 H32 0.9300 . ?
C33 C34 1.359(17) . ?
C33 H33 0.9300 . ?
C34 C35 1.341(16) . ?
C34 H34 0.9300 . ?
C35 C36 1.357(15) . ?
C35 H35 0.9300 . ?
C36 H36 0.9300 . ?
C37 H37A 0.9600 . ?
C37 H37B 0.9600 . ?
C37 H37C 0.9600 . ?
